data_4001794
loop_
_publ_author_name
'Luo, Min'
'Ye, Ning'
'Zou, Guohong'
'Lin, Chensheng'
'Cheng, Wendan'

_publ_section_title
;
 Na8Lu2(CO3)6F2and Na3Lu(CO3)2F2: Rare Earth Fluoride Carbonates as
 Deep-UV Nonlinear Optical Materials
;
_journal_issue 15
_journal_name_full 'Chemistry of Materials'
_journal_page_first 3147
_journal_paper_doi 10.1021/cm4023369
_journal_volume 25
_journal_year 2013
_chemical_formula_sum 'C2 F2 Lu Na3 O6'
_chemical_formula_weight 401.96
_chemical_name_systematic
; 
 ? 
;
_space_group_IT_number 9
_symmetry_space_group_name_Hall 'C -2yc'
_symmetry_space_group_name_H-M 'C 1 c 1'
_atom_sites_solution_hydrogens geom
_atom_sites_solution_primary direct
_atom_sites_solution_secondary difmap
_audit_creation_method SHELXL-97
_cell_angle_alpha 90.00
_cell_angle_beta 111.924(15)
_cell_angle_gamma 90.00
_cell_formula_units_Z 8
_cell_length_a 7.073(6)
_cell_length_b 29.77(2)
_cell_length_c 6.909(7)
_cell_measurement_temperature 293(2)
_cell_volume 1350(2)
_computing_structure_refinement 'SHELXL-97 (Sheldrick, 1997)'
_computing_structure_solution 'SHELXS-97 (Sheldrick, 1990)'
_diffrn_ambient_temperature 293(2)
_diffrn_measured_fraction_theta_full 0.912
_diffrn_measured_fraction_theta_max 0.912
_diffrn_radiation_monochromator graphite
_diffrn_radiation_source 'fine-focus sealed tube'
_diffrn_radiation_type MoK\a
_diffrn_radiation_wavelength 0.71073
_diffrn_reflns_av_R_equivalents 0.0626
_diffrn_reflns_av_sigmaI/netI 0.0491
_diffrn_reflns_limit_h_max 9
_diffrn_reflns_limit_h_min -9
_diffrn_reflns_limit_k_max 39
_diffrn_reflns_limit_k_min -39
_diffrn_reflns_limit_l_max 9
_diffrn_reflns_limit_l_min -9
_diffrn_reflns_number 8923
_diffrn_reflns_theta_full 29.17
_diffrn_reflns_theta_max 29.17
_diffrn_reflns_theta_min 2.74
_exptl_absorpt_coefficient_mu 14.861
_exptl_crystal_density_diffrn 3.957
_exptl_crystal_density_method 'not measured'
_exptl_crystal_F_000 1456
_refine_diff_density_max 1.908
_refine_diff_density_min -1.407
_refine_diff_density_rms 0.315
_refine_ls_abs_structure_details 'Flack H D (1983), Acta Cryst. A39, 876-881'
_refine_ls_abs_structure_Flack 0.00(9)
_refine_ls_extinction_coef 0.00032(7)
_refine_ls_extinction_expression Fc^*^=kFc[1+0.001xFc^2^\l^3^/sin(2\q)]^-1/4^
_refine_ls_extinction_method SHELXL
_refine_ls_goodness_of_fit_ref 1.074
_refine_ls_hydrogen_treatment mixed
_refine_ls_matrix_type full
_refine_ls_number_parameters 255
_refine_ls_number_reflns 3158
_refine_ls_number_restraints 44
_refine_ls_restrained_S_all 1.067
_refine_ls_R_factor_all 0.0439
_refine_ls_R_factor_gt 0.0355
_refine_ls_shift/su_max 1.181
_refine_ls_shift/su_mean 0.112
_refine_ls_structure_factor_coef Fsqd
_refine_ls_weighting_details 'calc w=1/[\s^2^(Fo^2^)+(0.0515P)^2^+2.7699P] where P=(Fo^2^+2Fc^2^)/3'
_refine_ls_weighting_scheme calc
_refine_ls_wR_factor_gt 0.0967
_refine_ls_wR_factor_ref 0.1054
_reflns_number_gt 2423
_reflns_number_total 3158
_reflns_threshold_expression >2sigma(I)
_cod_data_source_file cm4023369_si_003.cif
_cod_data_source_block 1
_cod_original_cell_volume 1349(2)
_cod_database_code 4001794

loop_
_symmetry_equiv_pos_as_xyz
'x, y, z'
'x, -y, z+1/2'
'x+1/2, y+1/2, z'
'x+1/2, -y+1/2, z+1/2'

loop_
_atom_site_label
_atom_site_type_symbol
_atom_site_fract_x
_atom_site_fract_y
_atom_site_fract_z
_atom_site_U_iso_or_equiv
_atom_site_adp_type
_atom_site_occupancy
_atom_site_symmetry_multiplicity
_atom_site_calc_flag
_atom_site_refinement_flags
Lu1 Lu 0.37312(8) 0.9761(2) 0.49855(8) 0.0126(3) Uani 0.50 1 d P
Na1 Na 0.37312(8) 0.9761(2) 0.49855(8) 0.0126(3) Uani 0.50 1 d P
Lu2 Lu 0.87196(7) 0.9746(2) 0.49985(8) 0.0107(3) Uani 0.50 1 d P
Na2 Na 0.87196(7) 0.9746(2) 0.49985(8) 0.0107(3) Uani 0.50 1 d P
Lu3 Lu 0.12247(11) 0.774121(10) -0.00163(12) 0.00849(14) Uani 1 1 d .
Na3 Na 0.6307(18) 0.7816(2) 0.0160(17) 0.0440(17) Uani 1 1 d .
Na4 Na 0.0016(10) 0.86950(17) 0.2607(9) 0.0154(11) Uani 1 1 d .
Na5 Na 0.2470(9) 0.88171(19) 0.7569(8) 0.0149(9) Uani 1 1 d .
Na6 Na 0.7467(11) 0.8805(2) 0.7609(10) 0.0212(11) Uani 1 1 d .
Na7 Na 0.4906(11) 0.86907(18) 0.2536(11) 0.0182(12) Uani 1 1 d .
C1 C 0.8495(15) 0.8043(4) 0.5160(15) 0.008(2) Uani 1 1 d U
C2 C 0.115(2) 0.0547(3) 0.518(2) 0.013(2) Uani 1 1 d .
C3 C 0.6032(19) 0.0566(3) 0.510(2) 0.012(2) Uani 1 1 d U
C4 C 0.3658(14) 0.8073(5) 0.5046(14) 0.013(3) Uani 1 1 d U
O1 O 0.9228(12) 0.8428(2) 0.5494(12) 0.0161(14) Uani 1 1 d U
O2 O 0.9281(12) 0.7716(2) 0.6496(12) 0.0104(15) Uani 1 1 d U
O3 O 0.1888(13) 0.0225(3) 0.6360(13) 0.0262(18) Uani 1 1 d .
O4 O 0.6722(11) 0.0960(3) 0.5623(12) 0.0215(17) Uani 1 1 d .
O5 O 0.6921(10) 0.7937(2) 0.3596(10) 0.0112(13) Uani 1 1 d .
O6 O 0.4518(12) 0.0466(3) 0.3453(13) 0.036(2) Uani 1 1 d .
O7 O 0.9547(12) 0.0435(4) 0.3479(13) 0.039(2) Uani 1 1 d .
O8 O 0.1738(12) 0.0945(3) 0.5564(12) 0.0265(18) Uani 1 1 d .
O9 O 0.6887(13) 0.0232(3) 0.6357(14) 0.0281(19) Uani 1 1 d U
O10 O 0.4525(18) 0.7725(3) 0.6194(17) 0.032(3) Uani 1 1 d .
O11 O 0.2220(13) 0.7991(4) 0.3260(13) 0.043(3) Uani 1 1 d .
O12 O 0.4156(14) 0.8464(3) 0.5571(16) 0.0278(19) Uani 1 1 d .
F1 F 0.3327(15) 0.8191(3) 0.9659(14) 0.020(2) Uani 1 1 d U
F2 F 0.8890(12) 0.8225(3) 0.9807(13) 0.018(2) Uani 1 1 d .
F3 F 0.6154(19) 0.92933(19) 0.4719(14) 0.0206(17) Uani 1 1 d .
F4 F 0.1018(15) 0.9303(2) 0.4747(15) 0.0183(16) Uani 1 1 d .

loop_
_atom_site_aniso_label
_atom_site_aniso_U_11
_atom_site_aniso_U_22
_atom_site_aniso_U_33
_atom_site_aniso_U_23
_atom_site_aniso_U_13
_atom_site_aniso_U_12
Lu1 0.0127(5) 0.0157(7) 0.0091(5) 0.0005(3) 0.0036(4) 0.0014(3)
Na1 0.0127(5) 0.0157(7) 0.0091(5) 0.0005(3) 0.0036(4) 0.0014(3)
Lu2 0.0084(5) 0.0125(8) 0.0112(5) 0.0015(3) 0.0036(4) 0.0011(3)
Na2 0.0084(5) 0.0125(8) 0.0112(5) 0.0015(3) 0.0036(4) 0.0011(3)
Lu3 0.00791(19) 0.0108(2) 0.00599(19) -0.0009(2) 0.00169(13) 0.0003(2)
Na3 0.053(3) 0.036(3) 0.046(4) -0.028(3) 0.022(3) -0.011(4)
Na4 0.026(2) 0.010(3) 0.014(2) 0.0047(17) 0.0121(17) 0.0021(19)
Na5 0.022(2) 0.005(2) 0.014(2) -0.0040(19) 0.0024(16) 0.0026(19)
Na6 0.030(3) 0.018(3) 0.016(2) 0.002(2) 0.0093(18) 0.006(2)
Na7 0.023(2) 0.016(3) 0.018(2) 0.0021(19) 0.0111(17) -0.002(2)
C1 0.008(2) 0.008(2) 0.008(2) 0.0001(10) 0.0035(12) 0.0004(10)
C2 0.017(4) 0.017(4) 0.004(5) -0.011(4) 0.001(4) -0.010(5)
C3 0.012(2) 0.012(2) 0.012(2) -0.0002(10) 0.0045(11) -0.0005(10)
C4 0.012(3) 0.013(3) 0.013(3) -0.0005(10) 0.0052(14) 0.0005(10)
O1 0.0163(16) 0.0159(17) 0.0164(17) 0.0005(10) 0.0065(10) -0.0011(10)
O2 0.0110(17) 0.0104(17) 0.0096(17) 0.0000(9) 0.0037(10) 0.0005(9)
O3 0.023(4) 0.019(4) 0.031(4) -0.004(3) 0.005(3) 0.002(3)
O4 0.022(4) 0.015(4) 0.030(5) 0.006(3) 0.012(3) 0.005(3)
O5 0.019(3) 0.005(3) 0.009(3) 0.000(2) 0.006(3) 0.000(3)
O6 0.019(4) 0.046(6) 0.033(5) -0.016(4) -0.001(3) 0.013(4)
O7 0.015(4) 0.062(7) 0.032(5) -0.011(4) 0.000(3) 0.009(4)
O8 0.030(4) 0.027(5) 0.023(5) 0.003(3) 0.010(3) -0.001(3)
O9 0.028(2) 0.027(2) 0.028(2) -0.0001(10) 0.0094(11) 0.0003(10)
O10 0.058(6) 0.023(5) 0.033(5) 0.017(3) 0.039(5) 0.029(4)
O11 0.024(4) 0.087(9) 0.015(4) -0.027(5) 0.003(3) -0.004(5)
O12 0.049(5) 0.009(4) 0.049(5) -0.009(4) 0.045(4) -0.011(4)
F1 0.020(2) 0.020(2) 0.021(2) 0.0006(10) 0.0075(11) 0.0003(10)
F2 0.020(4) 0.006(4) 0.032(5) 0.010(3) 0.015(4) 0.009(2)
F3 0.040(3) 0.015(3) 0.010(4) 0.003(3) 0.013(3) -0.009(4)
F4 0.017(4) 0.017(3) 0.014(4) 0.002(3) -0.002(3) -0.003(3)

loop_
_atom_type_symbol
_atom_type_description
_atom_type_scat_dispersion_real
_atom_type_scat_dispersion_imag
_atom_type_scat_source
C C 0.0033 0.0016 'International Tables Vol C Tables 4.2.6.8 and 6.1.1.4'
O O 0.0106 0.0060 'International Tables Vol C Tables 4.2.6.8 and 6.1.1.4'
F F 0.0171 0.0103 'International Tables Vol C Tables 4.2.6.8 and 6.1.1.4'
Na Na 0.0362 0.0249 'International Tables Vol C Tables 4.2.6.8 and 6.1.1.4'
Lu Lu -0.4720 5.8584 'International Tables Vol C Tables 4.2.6.8 and 6.1.1.4'

loop_
_geom_angle_atom_site_label_1
_geom_angle_atom_site_label_2
_geom_angle_atom_site_label_3
_geom_angle
_geom_angle_site_symmetry_1
_geom_angle_site_symmetry_3
F3 Lu1 F4 105.3(5) . .
F3 Lu1 O6 90.4(4) . 2_565
F4 Lu1 O6 77.1(3) . 2_565
F3 Lu1 O3 162.0(3) . 1_565
F4 Lu1 O3 78.6(3) . 1_565
O6 Lu1 O3 73.2(3) 2_565 1_565
F3 Lu1 O3 93.4(3) . 2_564
F4 Lu1 O3 79.6(3) . 2_564
O6 Lu1 O3 156.6(4) 2_565 2_564
O3 Lu1 O3 104.6(3) 1_565 2_564
F3 Lu1 O9 77.3(3) . 1_565
F4 Lu1 O9 163.2(3) . 1_565
O6 Lu1 O9 86.4(3) 2_565 1_565
O3 Lu1 O9 94.0(3) 1_565 1_565
O3 Lu1 O9 117.0(3) 2_564 1_565
F3 Lu1 O6 100.7(3) . 1_565
F4 Lu1 O6 140.8(3) . 1_565
O6 Lu1 O6 131.9(4) 2_565 1_565
O3 Lu1 O6 85.6(4) 1_565 1_565
O3 Lu1 O6 70.0(3) 2_564 1_565
O9 Lu1 O6 51.9(3) 1_565 1_565
F3 Lu1 C3 94.4(3) . 1_565
F4 Lu1 C3 159.9(4) . 1_565
O6 Lu1 C3 107.2(4) 2_565 1_565
O3 Lu1 C3 83.8(4) 1_565 1_565
O3 Lu1 C3 95.6(4) 2_564 1_565
O9 Lu1 C3 27.0(3) 1_565 1_565
O6 Lu1 C3 26.2(3) 1_565 1_565
F3 Lu1 Lu2 37.5(2) . .
F4 Lu1 Lu2 142.8(4) . .
O6 Lu1 Lu2 97.9(2) 2_565 .
O3 Lu1 Lu2 135.9(4) 1_565 .
O3 Lu1 Lu2 99.2(2) 2_564 .
O9 Lu1 Lu2 41.9(2) 1_565 .
O6 Lu1 Lu2 68.4(2) 1_565 .
C3 Lu1 Lu2 57.0(3) 1_565 .
F3 Lu1 Na2 141.1(4) . 1_455
F4 Lu1 Na2 35.8(2) . 1_455
O6 Lu1 Na2 81.4(2) 2_565 1_455
O3 Lu1 Na2 45.2(2) 1_565 1_455
O3 Lu1 Na2 81.1(2) 2_564 1_455
O9 Lu1 Na2 139.2(3) 1_565 1_455
O6 Lu1 Na2 113.1(3) 1_565 1_455
C3 Lu1 Na2 124.4(3) 1_565 1_455
Lu2 Lu1 Na2 178.5(4) . 1_455
F3 Lu1 Lu2 141.1(4) . 1_455
F4 Lu1 Lu2 35.8(2) . 1_455
O6 Lu1 Lu2 81.4(2) 2_565 1_455
O3 Lu1 Lu2 45.2(2) 1_565 1_455
O3 Lu1 Lu2 81.1(2) 2_564 1_455
O9 Lu1 Lu2 139.2(3) 1_565 1_455
O6 Lu1 Lu2 113.1(3) 1_565 1_455
C3 Lu1 Lu2 124.4(3) 1_565 1_455
Lu2 Lu1 Lu2 178.5(4) . 1_455
Na2 Lu1 Lu2 0.0 1_455 1_455
F4 Lu2 F3 103.9(4) 1_655 .
F4 Lu2 O7 92.0(4) 1_655 2_565
F3 Lu2 O7 80.2(4) . 2_565
F4 Lu2 O9 162.3(3) 1_655 1_565
F3 Lu2 O9 81.6(3) . 1_565
O7 Lu2 O9 72.1(3) 2_565 1_565
F4 Lu2 O9 93.5(3) 1_655 2_564
F3 Lu2 O9 79.5(3) . 2_564
O7 Lu2 O9 159.7(4) 2_565 2_564
O9 Lu2 O9 104.0(3) 1_565 2_564
F4 Lu2 O7 99.7(3) 1_655 1_565
F3 Lu2 O7 141.8(3) . 1_565
O7 Lu2 O7 128.8(4) 2_565 1_565
O9 Lu2 O7 85.0(4) 1_565 1_565
O9 Lu2 O7 69.4(3) 2_564 1_565
F4 Lu2 O3 77.5(3) 1_655 1_665
F3 Lu2 O3 164.4(3) . 1_665
O7 Lu2 O3 84.2(3) 2_565 1_665
O9 Lu2 O3 92.8(3) 1_565 1_665
O9 Lu2 O3 116.1(3) 2_564 1_665
O7 Lu2 O3 51.0(3) 1_565 1_665
F4 Lu2 C2 93.1(4) 1_655 1_665
F3 Lu2 C2 162.7(4) . 1_665
O7 Lu2 C2 103.3(4) 2_565 1_665
O9 Lu2 C2 83.4(4) 1_565 1_665
O9 Lu2 C2 95.9(4) 2_564 1_665
O7 Lu2 C2 27.2(3) 1_565 1_665
O3 Lu2 C2 25.0(3) 1_665 1_665
F4 Lu2 Lu1 142.5(4) 1_655 .
F3 Lu2 Lu1 38.7(3) . .
O7 Lu2 Lu1 82.6(2) 2_565 .
O9 Lu2 Lu1 45.2(2) 1_565 .
O9 Lu2 Lu1 81.2(2) 2_564 .
O7 Lu2 Lu1 112.6(3) 1_565 .
O3 Lu2 Lu1 138.0(3) 1_665 .
C2 Lu2 Lu1 124.3(4) 1_665 .
F4 Lu2 Lu1 38.9(2) 1_655 1_655
F3 Lu2 Lu1 142.7(4) . 1_655
O7 Lu2 Lu1 98.1(2) 2_565 1_655
O9 Lu2 Lu1 133.7(4) 1_565 1_655
O9 Lu2 Lu1 98.5(2) 2_564 1_655
O7 Lu2 Lu1 66.0(2) 1_565 1_655
O3 Lu2 Lu1 40.9(2) 1_665 1_655
C2 Lu2 Lu1 54.2(3) 1_665 1_655
Lu1 Lu2 Lu1 178.5(4) . 1_655
F4 Lu2 Na1 38.9(2) 1_655 1_655
F3 Lu2 Na1 142.7(4) . 1_655
O7 Lu2 Na1 98.1(2) 2_565 1_655
O9 Lu2 Na1 133.7(4) 1_565 1_655
O9 Lu2 Na1 98.5(2) 2_564 1_655
O7 Lu2 Na1 66.0(2) 1_565 1_655
O3 Lu2 Na1 40.9(2) 1_665 1_655
C2 Lu2 Na1 54.2(3) 1_665 1_655
Lu1 Lu2 Na1 178.5(4) . 1_655
Lu1 Lu2 Na1 0.0(2) 1_655 1_655
F1 Lu3 F2 97.3(2) 1_554 1_454
F1 Lu3 O10 164.9(4) 1_554 4_464
F2 Lu3 O10 85.8(4) 1_454 4_464
F1 Lu3 O11 85.8(4) 1_554 .
F2 Lu3 O11 77.3(4) 1_454 .
O10 Lu3 O11 80.5(4) 4_464 .
F1 Lu3 O2 94.6(3) 1_554 1_454
F2 Lu3 O2 79.4(3) 1_454 1_454
O10 Lu3 O2 100.4(4) 4_464 1_454
O11 Lu3 O2 156.6(3) . 1_454
F1 Lu3 O5 104.0(3) 1_554 4_464
F2 Lu3 O5 144.8(3) 1_454 4_464
O10 Lu3 O5 80.9(3) 4_464 4_464
O11 Lu3 O5 131.4(4) . 4_464
O2 Lu3 O5 71.3(2) 1_454 4_464
F1 Lu3 O2 81.4(3) 1_554 4_464
F2 Lu3 O2 159.1(3) 1_454 4_464
O10 Lu3 O2 90.5(4) 4_464 4_464
O11 Lu3 O2 81.8(3) . 4_464
O2 Lu3 O2 121.5(3) 1_454 4_464
O5 Lu3 O2 53.9(2) 4_464 4_464
F1 Lu3 C1 96.9(3) 1_554 4_464
F2 Lu3 C1 165.6(3) 1_454 4_464
O10 Lu3 C1 81.0(4) 4_464 4_464
O11 Lu3 C1 105.9(4) . 4_464
O2 Lu3 C1 97.3(2) 1_454 4_464
O5 Lu3 C1 26.6(2) 4_464 4_464
O2 Lu3 C1 27.9(2) 4_464 4_464
F1 Lu3 Na3 135.8(3) 1_554 1_455
F2 Lu3 Na3 38.5(3) 1_454 1_455
O10 Lu3 Na3 48.7(3) 4_464 1_455
O11 Lu3 Na3 83.4(3) . 1_455
O2 Lu3 Na3 80.0(3) 1_454 1_455
O5 Lu3 Na3 115.12(19) 4_464 1_455
O2 Lu3 Na3 138.4(2) 4_464 1_455
C1 Lu3 Na3 127.2(2) 4_464 1_455
F1 Lu3 Na3 37.6(3) 1_554 .
F2 Lu3 Na3 134.6(2) 1_454 .
O10 Lu3 Na3 135.8(4) 4_464 .
O11 Lu3 Na3 90.7(3) . .
O2 Lu3 Na3 103.9(3) 1_454 .
O5 Lu3 Na3 72.94(19) 4_464 .
O2 Lu3 Na3 45.3(2) 4_464 .
C1 Lu3 Na3 59.8(2) 4_464 .
Na3 Lu3 Na3 171.92(19) 1_455 .
F1 Lu3 Na4 82.0(3) 1_554 .
F2 Lu3 Na4 36.0(3) 1_454 .
O10 Lu3 Na4 92.3(2) 4_464 .
O11 Lu3 Na4 43.8(3) . .
O2 Lu3 Na4 113.0(2) 1_454 .
O5 Lu3 Na4 172.62(19) 4_464 .
O2 Lu3 Na4 123.9(2) 4_464 .
C1 Lu3 Na4 149.7(2) 4_464 .
Na3 Lu3 Na4 61.06(15) 1_455 .
Na3 Lu3 Na4 110.88(15) . .
F1 Lu3 Na3 86.6(3) 1_554 4_464
F2 Lu3 Na3 120.7(3) 1_454 4_464
O10 Lu3 Na3 104.6(3) 4_464 4_464
O11 Lu3 Na3 161.3(3) . 4_464
O2 Lu3 Na3 41.4(2) 1_454 4_464
O5 Lu3 Na3 35.48(19) 4_464 4_464
O2 Lu3 Na3 80.1(2) 4_464 4_464
C1 Lu3 Na3 58.1(2) 4_464 4_464
Na3 Lu3 Na3 113.7(3) 1_455 4_464
Na3 Lu3 Na3 73.0(2) . 4_464
Na4 Lu3 Na3 150.96(14) . 4_464
O5 Na3 F2 100.3(5) . 1_554
O5 Na3 F1 83.5(4) . 1_554
F2 Na3 F1 116.8(4) 1_554 1_554
O5 Na3 O2 68.4(4) . 4_464
F2 Na3 O2 163.2(6) 1_554 4_464
F1 Na3 O2 75.3(5) 1_554 4_464
O5 Na3 O10 162.9(6) . 1_554
F2 Na3 O10 92.1(5) 1_554 1_554
F1 Na3 O10 80.4(5) 1_554 1_554
O2 Na3 O10 101.8(4) 4_464 1_554
O5 Na3 O10 90.3(5) . 4_564
F2 Na3 O10 73.3(4) 1_554 4_564
F1 Na3 O10 168.9(6) 1_554 4_564
O2 Na3 O10 93.9(4) 4_464 4_564
O10 Na3 O10 104.6(4) 1_554 4_564
O5 Na3 O11 127.6(5) . 4_564
F2 Na3 O11 94.0(4) 1_554 4_564
F1 Na3 O11 132.6(5) 1_554 4_564
O2 Na3 O11 84.2(3) 4_464 4_564
O10 Na3 O11 62.4(3) 1_554 4_564
O10 Na3 O11 46.6(3) 4_564 4_564
O5 Na3 Na7 49.8(2) . .
F2 Na3 Na7 91.8(3) 1_554 .
F1 Na3 Na7 44.5(3) 1_554 .
O2 Na3 Na7 89.8(4) 4_464 .
O10 Na3 Na7 118.6(4) 1_554 .
O10 Na3 Na7 134.8(4) 4_564 .
O11 Na3 Na7 174.0(4) 4_564 .
O5 Na3 Lu3 103.8(4) . 1_655
F2 Na3 Lu3 36.1(3) 1_554 1_655
F1 Na3 Lu3 152.4(4) 1_554 1_655
O2 Na3 Lu3 132.2(4) 4_464 1_655
O10 Na3 Lu3 93.1(4) 1_554 1_655
O10 Na3 Lu3 38.4(2) 4_564 1_655
O11 Na3 Lu3 63.1(3) 4_564 1_655
Na7 Na3 Lu3 122.0(3) . 1_655
O5 Na3 Lu3 80.9(4) . .
F2 Na3 Lu3 150.3(4) 1_554 .
F1 Na3 Lu3 33.5(3) 1_554 .
O2 Na3 Lu3 43.2(3) 4_464 .
O10 Na3 Lu3 82.5(4) 1_554 .
O10 Na3 Lu3 136.4(3) 4_564 .
O11 Na3 Lu3 108.8(3) 4_564 .
Na7 Na3 Lu3 66.0(2) . .
Lu3 Na3 Lu3 171.92(19) 1_655 .
O5 Na3 Na4 65.1(3) . 1_655
F2 Na3 Na4 36.9(3) 1_554 1_655
F1 Na3 Na4 100.5(3) 1_554 1_655
O2 Na3 Na4 133.5(4) 4_464 1_655
O10 Na3 Na4 123.6(4) 1_554 1_655
O10 Na3 Na4 85.1(4) 4_564 1_655
O11 Na3 Na4 123.9(4) 4_564 1_655
Na7 Na3 Na4 61.14(19) . 1_655
Lu3 Na3 Na4 60.9(2) 1_655 1_655
Lu3 Na3 Na4 127.2(2) . 1_655
O5 Na3 Na6 112.5(3) . 1_554
F2 Na3 Na6 36.0(3) 1_554 1_554
F1 Na3 Na6 83.9(3) 1_554 1_554
O2 Na3 Na6 159.1(5) 4_464 1_554
O10 Na3 Na6 71.4(3) 1_554 1_554
O10 Na3 Na6 107.0(4) 4_564 1_554
O11 Na3 Na6 108.5(4) 4_564 1_554
Na7 Na3 Na6 77.10(17) . 1_554
Lu3 Na3 Na6 68.6(2) 1_655 1_554
Lu3 Na3 Na6 115.9(3) . 1_554
Na4 Na3 Na6 52.90(18) 1_655 1_554
F4 Na4 F2 165.0(4) . 1_454
F4 Na4 O1 80.6(4) . 1_455
F2 Na4 O1 112.7(4) 1_454 1_455
F4 Na4 O8 85.7(4) . 2_564
F2 Na4 O8 82.5(4) 1_454 2_564
O1 Na4 O8 162.1(4) 1_455 2_564
F4 Na4 O4 91.7(3) . 2_464
F2 Na4 O4 79.9(4) 1_454 2_464
O1 Na4 O4 97.9(4) 1_455 2_464
O8 Na4 O4 93.9(3) 2_564 2_464
F4 Na4 O11 121.1(4) . .
F2 Na4 O11 69.0(3) 1_454 .
O1 Na4 O11 84.1(3) 1_455 .
O8 Na4 O11 93.4(4) 2_564 .
O4 Na4 O11 146.8(4) 2_464 .
F4 Na4 O12 75.4(4) . .
F2 Na4 O12 112.8(3) 1_454 .
O1 Na4 O12 79.9(3) 1_455 .
O8 Na4 O12 85.6(3) 2_564 .
O4 Na4 O12 167.1(3) 2_464 .
O11 Na4 O12 46.0(3) . .
F4 Na4 C1 102.7(4) . 1_455
F2 Na4 C1 90.7(3) 1_454 1_455
O1 Na4 C1 22.1(3) 1_455 1_455
O8 Na4 C1 165.9(4) 2_564 1_455
O4 Na4 C1 97.1(3) 2_464 1_455
O11 Na4 C1 72.6(3) . 1_455
O12 Na4 C1 85.6(3) . 1_455
F4 Na4 C2 72.0(4) . 2_564
F2 Na4 C2 93.9(4) 1_454 2_564
O1 Na4 C2 151.8(4) 1_455 2_564
O8 Na4 C2 22.4(3) 2_564 2_564
O4 Na4 C2 77.0(3) 2_464 2_564
O11 Na4 C2 115.5(4) . 2_564
O12 Na4 C2 98.9(4) . 2_564
C1 Na4 C2 171.7(4) 1_455 2_564
F4 Na4 C4 97.3(4) . .
F2 Na4 C4 92.9(3) 1_454 .
O1 Na4 C4 75.8(3) 1_455 .
O8 Na4 C4 94.8(4) 2_564 .
O4 Na4 C4 167.9(4) 2_464 .
O11 Na4 C4 24.0(3) . .
O12 Na4 C4 23.2(3) . .
C1 Na4 C4 73.1(3) 1_455 .
C2 Na4 C4 113.5(4) 2_564 .
F4 Na4 Na5 46.2(3) . .
F2 Na4 Na5 148.1(3) 1_454 .
O1 Na4 Na5 49.8(2) 1_455 .
O8 Na4 Na5 112.3(3) 2_564 .
O4 Na4 Na5 124.7(3) 2_464 .
O11 Na4 Na5 81.6(2) . .
O12 Na4 Na5 44.92(19) . .
C1 Na4 Na5 68.1(2) 1_455 .
C2 Na4 Na5 110.4(4) 2_564 .
C4 Na4 Na5 58.9(2) . .
F4 Na4 Na6 121.5(3) . 1_454
F2 Na4 Na6 44.1(3) 1_454 1_454
O1 Na4 Na6 134.9(4) 1_455 1_454
O8 Na4 Na6 62.6(3) 2_564 1_454
O4 Na4 Na6 47.9(2) 2_464 1_454
O11 Na4 Na6 109.2(3) . 1_454
O12 Na4 Na6 140.3(3) . 1_454
C1 Na4 Na6 119.8(3) 1_455 1_454
C2 Na4 Na6 60.4(3) 2_564 1_454
C4 Na4 Na6 130.7(3) . 1_454
Na5 Na4 Na6 167.8(2) . 1_454
F1 Na5 F4 163.4(4) . .
F1 Na5 O12 86.2(4) . .
F4 Na5 O12 87.1(4) . .
F1 Na5 O8 77.8(4) . 2_565
F4 Na5 O8 111.4(4) . 2_565
O12 Na5 O8 159.9(4) . 2_565
F1 Na5 O1 87.4(4) . 1_455
F4 Na5 O1 77.5(3) . 1_455
O12 Na5 O1 90.8(3) . 1_455
O8 Na5 O1 100.6(4) 2_565 1_455
F1 Na5 O6 122.8(4) . 2_565
F4 Na5 O6 73.2(3) . 2_565
O12 Na5 O6 98.5(4) . 2_565
O8 Na5 O6 80.4(3) 2_565 2_565
O1 Na5 O6 148.8(4) 1_455 2_565
F1 Na5 C2 101.7(4) . 2_565
F4 Na5 C2 88.4(4) . 2_565
O12 Na5 C2 164.8(4) . 2_565
O8 Na5 C2 23.8(3) 2_565 2_565
O1 Na5 C2 102.4(4) 1_455 2_565
O6 Na5 C2 66.3(4) 2_565 2_565
F1 Na5 C3 99.1(4) . 2_565
F4 Na5 C3 96.7(4) . 2_565
O12 Na5 C3 96.4(4) . 2_565
O8 Na5 C3 74.4(3) 2_565 2_565
O1 Na5 C3 170.5(4) 1_455 2_565
O6 Na5 C3 23.7(3) 2_565 2_565
C2 Na5 C3 69.7(4) 2_565 2_565
F1 Na5 C4 73.3(3) . .
F4 Na5 C4 95.7(4) . .
O12 Na5 C4 20.7(3) . .
O8 Na5 C4 150.9(4) 2_565 .
O1 Na5 C4 74.4(3) 1_455 .
O6 Na5 C4 119.0(4) 2_565 .
C2 Na5 C4 174.0(4) 2_565 .
C3 Na5 C4 114.0(3) 2_565 .
F1 Na5 Na4 119.1(3) . .
F4 Na5 Na4 44.7(2) . .
O12 Na5 Na4 61.5(3) . .
O8 Na5 Na4 137.6(3) 2_565 .
O1 Na5 Na4 47.4(2) 1_455 .
O6 Na5 Na4 112.6(3) 2_565 .
C2 Na5 Na4 123.1(3) 2_565 .
C3 Na5 Na4 132.1(3) 2_565 .
C4 Na5 Na4 58.5(2) . .
F1 Na5 Na7 47.7(3) . 1_556
F4 Na5 Na7 148.4(3) . 1_556
O12 Na5 Na7 112.3(3) . 1_556
O8 Na5 Na7 47.6(3) 2_565 1_556
O1 Na5 Na7 124.6(3) 1_455 1_556
O6 Na5 Na7 79.1(3) 2_565 1_556
C2 Na5 Na7 66.2(3) 2_565 1_556
C3 Na5 Na7 57.9(3) 2_565 1_556
C4 Na5 Na7 111.2(3) . 1_556
Na4 Na5 Na7 166.9(2) . 1_556
F1 Na5 Na6 87.6(3) . .
F4 Na5 Na6 98.0(4) . .
O12 Na5 Na6 44.1(3) . .
O8 Na5 Na6 122.0(3) 2_565 .
O1 Na5 Na6 134.8(3) 1_455 .
O6 Na5 Na6 61.5(3) 2_565 .
C2 Na5 Na6 122.6(4) 2_565 .
C3 Na5 Na6 52.9(3) 2_565 .
C4 Na5 Na6 61.2(2) . .
Na4 Na5 Na6 98.45(18) . .
Na7 Na5 Na6 81.7(2) 1_556 .
F2 Na6 F3 165.8(5) . .
F2 Na6 O4 80.3(4) . 2_565
F3 Na6 O4 113.8(4) . 2_565
F2 Na6 O12 99.1(4) . .
F3 Na6 O12 77.3(4) . .
O4 Na6 O12 98.3(4) 2_565 .
F2 Na6 O1 81.8(4) . .
F3 Na6 O1 84.7(4) . .
O4 Na6 O1 160.0(4) 2_565 .
O12 Na6 O1 93.2(3) . .
F2 Na6 O7 115.4(5) . 2_565
F3 Na6 O7 71.0(3) . 2_565
O4 Na6 O7 80.7(3) 2_565 2_565
O12 Na6 O7 144.6(4) . 2_565
O1 Na6 O7 99.2(4) . 2_565
F2 Na6 C3 104.7(4) . 2_565
F3 Na6 C3 89.4(4) . 2_565
O4 Na6 C3 24.7(3) 2_565 2_565
O12 Na6 C3 97.7(4) . 2_565
O1 Na6 C3 166.2(4) . 2_565
O7 Na6 C3 67.0(3) 2_565 2_565
F2 Na6 C1 70.8(3) . .
F3 Na6 C1 95.0(3) . .
O4 Na6 C1 148.7(4) 2_565 .
O12 Na6 C1 75.6(3) . .
O1 Na6 C1 23.0(3) . .
O7 Na6 C1 122.0(4) 2_565 .
C3 Na6 C1 170.8(4) 2_565 .
F2 Na6 Na4 44.3(3) . 1_656
F3 Na6 Na4 147.6(4) . 1_656
O4 Na6 Na4 48.2(2) 2_565 1_656
O12 Na6 Na4 126.7(3) . 1_656
O1 Na6 Na4 111.9(3) . 1_656
O7 Na6 Na4 78.7(3) 2_565 1_656
C3 Na6 Na4 67.8(3) 2_565 1_656
C1 Na6 Na4 111.0(3) . 1_656
F2 Na6 Na7 124.1(4) . .
F3 Na6 Na7 44.0(3) . .
O4 Na6 Na7 136.8(3) 2_565 .
O12 Na6 Na7 47.4(2) . .
O1 Na6 Na7 62.1(3) . .
O7 Na6 Na7 111.5(3) 2_565 .
C3 Na6 Na7 120.6(3) 2_565 .
C1 Na6 Na7 59.3(2) . .
Na4 Na6 Na7 168.4(3) 1_656 .
F2 Na6 Na5 101.9(4) . .
F3 Na6 Na5 84.9(4) . .
O4 Na6 Na5 57.8(2) 2_565 .
O12 Na6 Na5 42.4(2) . .
O1 Na6 Na5 135.6(3) . .
O7 Na6 Na5 117.7(3) 2_565 .
C3 Na6 Na5 55.9(3) 2_565 .
C1 Na6 Na5 116.5(3) . .
Na4 Na6 Na5 99.6(2) 1_656 .
Na7 Na6 Na5 80.92(16) . .
F2 Na6 Na5 79.6(3) . 1_655
F3 Na6 Na5 93.7(4) . 1_655
O4 Na6 Na5 122.6(3) 2_565 1_655
O12 Na6 Na5 137.7(3) . 1_655
O1 Na6 Na5 44.5(2) . 1_655
O7 Na6 Na5 61.4(3) 2_565 1_655
C3 Na6 Na5 123.8(3) 2_565 1_655
C1 Na6 Na5 64.0(2) . 1_655
Na4 Na6 Na5 81.4(2) 1_656 1_655
Na7 Na6 Na5 98.37(18) . 1_655
Na5 Na6 Na5 178.5(3) . 1_655
F3 Na7 F1 166.9(5) . 1_554
F3 Na7 O4 82.5(4) . 2_564
F1 Na7 O4 89.5(4) 1_554 2_564
F3 Na7 O8 93.9(4) . 2_564
F1 Na7 O8 76.2(4) 1_554 2_564
O4 Na7 O8 94.0(3) 2_564 2_564
F3 Na7 O12 78.8(4) . .
F1 Na7 O12 110.9(4) 1_554 .
O4 Na7 O12 157.8(5) 2_564 .
O8 Na7 O12 99.0(4) 2_564 .
F3 Na7 O5 116.8(5) . .
F1 Na7 O5 74.7(3) 1_554 .
O4 Na7 O5 100.3(3) 2_564 .
O8 Na7 O5 147.4(4) 2_564 .
O12 Na7 O5 78.0(3) . .
F3 Na7 C4 103.4(4) . .
F1 Na7 C4 87.2(4) 1_554 .
O4 Na7 C4 163.0(4) 2_564 .
O8 Na7 C4 101.4(4) 2_564 .
O12 Na7 C4 25.0(3) . .
O5 Na7 C4 62.7(3) . .
F3 Na7 O11 123.2(4) . .
F1 Na7 O11 65.0(3) 1_554 .
O4 Na7 O11 154.3(4) 2_564 .
O8 Na7 O11 83.8(4) 2_564 .
O12 Na7 O11 46.1(3) . .
O5 Na7 O11 70.7(3) . .
C4 Na7 O11 25.5(2) . .
F3 Na7 C3 71.4(3) . 2_564
F1 Na7 C3 97.4(4) 1_554 2_564
O4 Na7 C3 23.1(3) 2_564 2_564
O8 Na7 C3 75.0(3) 2_564 2_564
O12 Na7 C3 148.9(4) . 2_564
O5 Na7 C3 123.3(4) . 2_564
C4 Na7 C3 173.2(4) . 2_564
O11 Na7 C3 155.4(4) . 2_564
F3 Na7 Na5 121.8(3) . 1_554
F1 Na7 Na5 45.1(3) 1_554 1_554
O4 Na7 Na5 63.1(3) 2_564 1_554
O8 Na7 Na5 48.1(3) 2_564 1_554
O12 Na7 Na5 137.9(4) . 1_554
O5 Na7 Na5 114.6(3) . 1_554
C4 Na7 Na5 123.4(3) . 1_554
O11 Na7 Na5 98.0(3) . 1_554
C3 Na7 Na5 58.5(3) 2_564 1_554
F3 Na7 Na6 45.6(3) . .
F1 Na7 Na6 147.5(4) 1_554 .
O4 Na7 Na6 110.2(3) 2_564 .
O8 Na7 Na6 125.5(3) 2_564 .
O12 Na7 Na6 47.7(3) . .
O5 Na7 Na6 76.4(2) . .
C4 Na7 Na6 66.2(3) . .
O11 Na7 Na6 91.4(2) . .
C3 Na7 Na6 110.9(3) 2_564 .
Na5 Na7 Na6 167.4(3) 1_554 .
F3 Na7 Na3 143.3(5) . .
F1 Na7 Na3 42.1(3) 1_554 .
O4 Na7 Na3 75.8(3) 2_564 .
O8 Na7 Na3 116.6(4) 2_564 .
O12 Na7 Na3 113.4(3) . .
O5 Na7 Na3 41.8(3) . .
C4 Na7 Na3 90.7(3) . .
O11 Na7 Na3 82.3(3) . .
C3 Na7 Na3 96.1(3) 2_564 .
Na5 Na7 Na3 73.4(2) 1_554 .
Na6 Na7 Na3 116.4(3) . .
O1 C1 O5 124.0(10) . .
O1 C1 O2 121.0(9) . .
O5 C1 O2 114.9(10) . .
O1 C1 Lu3 164.9(8) . 4_565
O5 C1 Lu3 56.7(5) . 4_565
O2 C1 Lu3 60.0(5) . 4_565
O1 C1 Na6 52.1(5) . .
O5 C1 Na6 109.8(6) . .
O2 C1 Na6 106.6(6) . .
Lu3 C1 Na6 112.8(4) 4_565 .
O1 C1 Na4 46.7(5) . 1_655
O5 C1 Na4 93.0(6) . 1_655
O2 C1 Na4 136.4(7) . 1_655
Lu3 C1 Na4 144.7(4) 4_565 1_655
Na6 C1 Na4 93.2(4) . 1_655
O3 C2 O8 124.7(13) . .
O3 C2 O7 113.3(10) . 1_455
O8 C2 O7 121.9(12) . 1_455
O3 C2 Na2 59.5(6) . 1_445
O8 C2 Na2 158.0(9) . 1_445
O7 C2 Na2 57.6(6) 1_455 1_445
O3 C2 Lu2 59.5(6) . 1_445
O8 C2 Lu2 158.0(9) . 1_445
O7 C2 Lu2 57.6(6) 1_455 1_445
Na2 C2 Lu2 0.00(14) 1_445 1_445
O3 C2 Na5 137.5(10) . 2_564
O8 C2 Na5 51.4(6) . 2_564
O7 C2 Na5 88.9(8) 1_455 2_564
Na2 C2 Na5 143.4(5) 1_445 2_564
Lu2 C2 Na5 143.4(5) 1_445 2_564
O3 C2 Na1 46.7(6) . 1_545
O8 C2 Na1 126.2(9) . 1_545
O7 C2 Na1 95.6(7) 1_455 1_545
Na2 C2 Na1 73.7(2) 1_445 1_545
Lu2 C2 Na1 73.7(2) 1_445 1_545
Na5 C2 Na1 97.8(4) 2_564 1_545
O3 C2 Na4 109.8(8) . 2_565
O8 C2 Na4 47.6(6) . 2_565
O7 C2 Na4 110.6(8) 1_455 2_565
Na2 C2 Na4 110.6(4) 1_445 2_565
Lu2 C2 Na4 110.6(4) 1_445 2_565
Na5 C2 Na4 93.9(3) 2_564 2_565
Na1 C2 Na4 151.5(6) 1_545 2_565
O4 C3 O6 125.2(11) . .
O4 C3 O9 118.6(12) . .
O6 C3 O9 116.2(10) . .
O4 C3 Na1 158.3(8) . 1_545
O6 C3 Na1 60.2(6) . 1_545
O9 C3 Na1 60.2(6) . 1_545
O4 C3 Lu1 158.3(8) . 1_545
O6 C3 Lu1 60.2(6) . 1_545
O9 C3 Lu1 60.2(6) . 1_545
Na1 C3 Lu1 0.00(15) 1_545 1_545
O4 C3 Na6 53.4(5) . 2_564
O6 C3 Na6 89.1(7) . 2_564
O9 C3 Na6 133.7(8) . 2_564
Na1 C3 Na6 145.2(5) 1_545 2_564
Lu1 C3 Na6 145.2(5) 1_545 2_564
O4 C3 Na7 47.7(5) . 2_565
O6 C3 Na7 110.9(7) . 2_565
O9 C3 Na7 109.6(8) . 2_565
Na1 C3 Na7 110.9(4) 1_545 2_565
Lu1 C3 Na7 110.9(4) 1_545 2_565
Na6 C3 Na7 94.5(3) 2_564 2_565
O4 C3 Na2 123.9(8) . 1_545
O6 C3 Na2 96.5(6) . 1_545
O9 C3 Na2 44.3(5) . 1_545
Na1 C3 Na2 72.0(2) 1_545 1_545
Lu1 C3 Na2 72.0(2) 1_545 1_545
Na6 C3 Na2 97.9(3) 2_564 1_545
Na7 C3 Na2 150.1(5) 2_565 1_545
O4 C3 Na5 75.9(6) . 2_564
O6 C3 Na5 52.8(6) . 2_564
O9 C3 Na5 155.0(8) . 2_564
Na1 C3 Na5 98.4(4) 1_545 2_564
Lu1 C3 Na5 98.4(4) 1_545 2_564
Na6 C3 Na5 71.2(3) 2_564 2_564
Na7 C3 Na5 63.6(3) 2_565 2_564
Na2 C3 Na5 146.3(5) 1_545 2_564
O12 C4 O11 119.7(12) . .
O12 C4 O10 123.5(10) . .
O11 C4 O10 116.8(12) . .
O12 C4 Na7 57.1(6) . .
O11 C4 Na7 81.7(7) . .
O10 C4 Na7 133.6(8) . .
O12 C4 Na4 71.6(7) . .
O11 C4 Na4 53.0(7) . .
O10 C4 Na4 154.8(8) . .
Na7 C4 Na4 70.9(3) . .
O12 C4 Na5 43.2(5) . .
O11 C4 Na5 112.7(8) . .
O10 C4 Na5 112.7(7) . .
Na7 C4 Na5 95.2(4) . .
Na4 C4 Na5 62.5(3) . .
C1 O1 Na4 111.2(6) . 1_655
C1 O1 Na5 140.0(7) . 1_655
Na4 O1 Na5 82.8(3) 1_655 1_655
C1 O1 Na6 104.9(6) . .
Na4 O1 Na6 131.0(4) 1_655 .
Na5 O1 Na6 90.4(3) 1_655 .
C1 O2 Lu3 130.2(6) . 1_656
C1 O2 Lu3 92.2(6) . 4_565
Lu3 O2 Lu3 124.0(3) 1_656 4_565
C1 O2 Na3 110.9(7) . 4_565
Lu3 O2 Na3 101.9(4) 1_656 4_565
Lu3 O2 Na3 91.5(3) 4_565 4_565
C2 O3 Na1 110.6(8) . 1_545
C2 O3 Lu1 110.6(8) . 1_545
Na1 O3 Lu1 0.0(3) 1_545 1_545
C2 O3 Na1 128.0(8) . 2_565
Na1 O3 Na1 105.8(3) 1_545 2_565
Lu1 O3 Na1 105.8(3) 1_545 2_565
C2 O3 Lu1 128.0(8) . 2_565
Na1 O3 Lu1 105.8(3) 1_545 2_565
Lu1 O3 Lu1 105.8(3) 1_545 2_565
Na1 O3 Lu1 0.000(13) 2_565 2_565
C2 O3 Na2 95.5(8) . 1_445
Na1 O3 Na2 93.9(3) 1_545 1_445
Lu1 O3 Na2 93.9(3) 1_545 1_445
Na1 O3 Na2 117.9(4) 2_565 1_445
Lu1 O3 Na2 117.9(4) 2_565 1_445
C2 O3 Lu2 95.5(8) . 1_445
Na1 O3 Lu2 93.9(3) 1_545 1_445
Lu1 O3 Lu2 93.9(3) 1_545 1_445
Na1 O3 Lu2 117.9(4) 2_565 1_445
Lu1 O3 Lu2 117.9(4) 2_565 1_445
Na2 O3 Lu2 0.0(2) 1_445 1_445
C3 O4 Na7 109.3(7) . 2_565
C3 O4 Na6 101.9(7) . 2_564
Na7 O4 Na6 132.7(4) 2_565 2_564
C3 O4 Na4 137.1(7) . 2_665
Na7 O4 Na4 95.9(4) 2_565 2_665
Na6 O4 Na4 83.9(3) 2_564 2_665
C1 O5 Na3 133.9(7) . .
C1 O5 Lu3 96.7(6) . 4_565
Na3 O5 Lu3 107.4(3) . 4_565
C1 O5 Na7 103.8(7) . .
Na3 O5 Na7 88.4(3) . .
Lu3 O5 Na7 132.3(3) 4_565 .
C3 O6 Na1 141.2(7) . 2_564
C3 O6 Lu1 141.2(7) . 2_564
Na1 O6 Lu1 0.0(3) 2_564 2_564
C3 O6 Lu1 93.7(7) . 1_545
Na1 O6 Lu1 100.7(4) 2_564 1_545
Lu1 O6 Lu1 100.7(4) 2_564 1_545
C3 O6 Na1 93.7(7) . 1_545
Na1 O6 Na1 100.7(4) 2_564 1_545
Lu1 O6 Na1 100.7(4) 2_564 1_545
Lu1 O6 Na1 0.00(17) 1_545 1_545
C3 O6 Na5 103.5(7) . 2_564
Na1 O6 Na5 95.8(4) 2_564 2_564
Lu1 O6 Na5 95.8(4) 2_564 2_564
Lu1 O6 Na5 127.8(4) 1_545 2_564
Na1 O6 Na5 127.8(4) 1_545 2_564
C2 O7 Na2 140.7(8) 1_655 2_564
C2 O7 Lu2 140.7(8) 1_655 2_564
Na2 O7 Lu2 0.0(3) 2_564 2_564
C2 O7 Lu2 95.3(7) 1_655 1_545
Na2 O7 Lu2 103.9(4) 2_564 1_545
Lu2 O7 Lu2 103.9(4) 2_564 1_545
C2 O7 Na2 95.3(7) 1_655 1_545
Na2 O7 Na2 103.9(4) 2_564 1_545
Lu2 O7 Na2 103.9(4) 2_564 1_545
Lu2 O7 Na2 0.00(17) 1_545 1_545
C2 O7 Na6 101.8(7) 1_655 2_564
Na2 O7 Na6 93.4(4) 2_564 2_564
Lu2 O7 Na6 93.4(4) 2_564 2_564
Lu2 O7 Na6 127.4(4) 1_545 2_564
Na2 O7 Na6 127.4(4) 1_545 2_564
C2 O8 Na7 135.4(9) . 2_565
C2 O8 Na5 104.8(7) . 2_564
Na7 O8 Na5 84.3(3) 2_565 2_564
C2 O8 Na4 110.0(7) . 2_565
Na7 O8 Na4 92.0(3) 2_565 2_565
Na5 O8 Na4 133.0(4) 2_564 2_565
C3 O9 Na2 112.8(7) . 1_545
C3 O9 Lu2 112.8(7) . 1_545
Na2 O9 Lu2 0.0(2) 1_545 1_545
C3 O9 Na2 128.3(8) . 2_565
Na2 O9 Na2 106.0(4) 1_545 2_565
Lu2 O9 Na2 106.0(4) 1_545 2_565
C3 O9 Lu2 128.3(8) . 2_565
Na2 O9 Lu2 106.0(4) 1_545 2_565
Lu2 O9 Lu2 106.0(4) 1_545 2_565
Na2 O9 Lu2 0.000(13) 2_565 2_565
C3 O9 Na1 92.7(7) . 1_545
Na2 O9 Na1 92.9(3) 1_545 1_545
Lu2 O9 Na1 92.9(3) 1_545 1_545
Na2 O9 Na1 118.4(4) 2_565 1_545
Lu2 O9 Na1 118.4(4) 2_565 1_545
C3 O9 Lu1 92.7(7) . 1_545
Na2 O9 Lu1 92.9(3) 1_545 1_545
Lu2 O9 Lu1 92.9(3) 1_545 1_545
Na2 O9 Lu1 118.4(4) 2_565 1_545
Lu2 O9 Lu1 118.4(4) 2_565 1_545
Na1 O9 Lu1 0.0(3) 1_545 1_545
C4 O10 Lu3 117.9(7) . 4_565
C4 O10 Na3 119.6(7) . 1_556
Lu3 O10 Na3 110.7(5) 4_565 1_556
C4 O10 Na3 99.0(8) . 4_465
Lu3 O10 Na3 92.9(4) 4_565 4_465
Na3 O10 Na3 112.4(5) 1_556 4_465
C4 O11 Lu3 150.0(7) . .
C4 O11 Na4 103.0(8) . .
Lu3 O11 Na4 98.9(4) . .
C4 O11 Na3 87.3(8) . 4_465
Lu3 O11 Na3 98.2(5) . 4_465
Na4 O11 Na3 122.2(4) . 4_465
C4 O11 Na7 72.9(7) . .
Lu3 O11 Na7 92.4(4) . .
Na4 O11 Na7 77.4(4) . .
Na3 O11 Na7 155.5(5) 4_465 .
C4 O12 Na5 116.0(6) . .
C4 O12 Na7 97.9(6) . .
Na5 O12 Na7 133.8(4) . .
C4 O12 Na6 131.8(8) . .
Na5 O12 Na6 93.5(4) . .
Na7 O12 Na6 84.9(3) . .
C4 O12 Na4 85.1(7) . .
Na5 O12 Na4 73.6(3) . .
Na7 O12 Na4 79.5(4) . .
Na6 O12 Na4 141.8(4) . .
Lu3 F1 Na3 108.9(5) 1_556 1_556
Lu3 F1 Na5 124.1(5) 1_556 .
Na3 F1 Na5 120.1(5) 1_556 .
Lu3 F1 Na7 116.2(4) 1_556 1_556
Na3 F1 Na7 93.4(5) 1_556 1_556
Na5 F1 Na7 87.2(3) . 1_556
Lu3 F2 Na6 133.1(4) 1_656 .
Lu3 F2 Na4 110.1(4) 1_656 1_656
Na6 F2 Na4 91.6(4) . 1_656
Lu3 F2 Na3 105.3(4) 1_656 1_556
Na6 F2 Na3 107.7(5) . 1_556
Na4 F2 Na3 106.1(4) 1_656 1_556
Lu1 F3 Lu2 103.8(2) . .
Lu1 F3 Na7 114.6(6) . .
Lu2 F3 Na7 129.4(5) . .
Lu1 F3 Na6 112.3(4) . .
Lu2 F3 Na6 104.5(5) . .
Na7 F3 Na6 90.4(3) . .
Na2 F4 Lu2 0.00(3) 1_455 1_455
Na2 F4 Lu1 105.3(3) 1_455 .
Lu2 F4 Lu1 105.3(3) 1_455 .
Na2 F4 Na4 118.6(5) 1_455 .
Lu2 F4 Na4 118.6(5) 1_455 .
Lu1 F4 Na4 124.4(5) . .
Na2 F4 Na5 115.0(5) 1_455 .
Lu2 F4 Na5 115.0(5) 1_455 .
Lu1 F4 Na5 102.2(4) . .
Na4 F4 Na5 89.0(3) . .

loop_
_geom_bond_atom_site_label_1
_geom_bond_atom_site_label_2
_geom_bond_distance
_geom_bond_site_symmetry_2
Lu1 F3 2.268(12) .
Lu1 F4 2.310(10) .
Lu1 O6 2.347(9) 2_565
Lu1 O3 2.330(9) 1_565
Lu1 O3 2.353(9) 2_564
Lu1 O9 2.503(10) 1_565
Lu1 O6 2.503(12) 1_565
Lu1 C3 2.880(11) 1_565
Lu1 Lu2 3.525(3) .
Lu1 Na2 3.548(3) 1_455
Lu1 Lu2 3.548(3) 1_455
Lu2 F4 2.151(10) 1_655
Lu2 F3 2.211(11) .
Lu2 O7 2.316(9) 2_565
Lu2 O9 2.358(10) 1_565
Lu2 O9 2.362(9) 2_564
Lu2 O7 2.472(11) 1_565
Lu2 O3 2.523(9) 1_665
Lu2 C2 2.916(12) 1_665
Lu2 Lu1 3.548(3) 1_655
Lu2 Na1 3.548(3) 1_655
Lu3 F1 2.075(9) 1_554
Lu3 F2 2.160(8) 1_454
Lu3 O10 2.195(8) 4_464
Lu3 O11 2.233(8) .
Lu3 O2 2.286(8) 1_454
Lu3 O5 2.365(7) 4_464
Lu3 O2 2.435(8) 4_464
Lu3 C1 2.810(11) 4_464
Lu3 Na3 3.533(13) 1_455
Lu3 Na3 3.558(13) .
Lu3 Na4 3.638(6) .
Lu3 Na3 3.743(12) 4_464
Na3 O5 2.277(13) .
Na3 F2 2.282(14) 1_554
Na3 F1 2.295(14) 1_554
Na3 O2 2.529(13) 4_464
Na3 O10 2.567(16) 1_554
Na3 O10 2.658(16) 4_564
Na3 O11 2.924(15) 4_564
Na3 Na7 3.416(9) .
Na3 Lu3 3.533(13) 1_655
Na3 Na4 3.644(11) 1_655
Na3 Na6 3.677(11) 1_554
Na4 F4 2.276(10) .
Na4 F2 2.277(12) 1_454
Na4 O1 2.398(9) 1_455
Na4 O8 2.430(10) 2_564
Na4 O4 2.446(10) 2_464
Na4 O11 2.548(13) .
Na4 O12 2.960(13) .
Na4 C1 3.075(12) 1_455
Na4 C2 3.091(12) 2_564
Na4 C4 3.108(13) .
Na4 Na5 3.233(6) .
Na4 Na6 3.261(10) 1_454
Na5 F1 2.295(11) .
Na5 F4 2.335(10) .
Na5 O12 2.379(9) .
Na5 O8 2.419(10) 2_565
Na5 O1 2.490(10) 1_455
Na5 O6 2.524(11) 2_565
Na5 C2 2.994(13) 2_565
Na5 C3 3.081(13) 2_565
Na5 C4 3.121(13) .
Na5 Na7 3.236(10) 1_556
Na5 Na6 3.524(10) .
Na6 F2 2.271(11) .
Na6 F3 2.363(11) .
Na6 O4 2.434(10) 2_565
Na6 O12 2.456(13) .
Na6 O1 2.511(10) .
Na6 O7 2.644(12) 2_565
Na6 C3 2.967(12) 2_565
Na6 C1 3.075(12) .
Na6 Na4 3.261(10) 1_656
Na6 Na7 3.308(6) .
Na6 Na5 3.549(10) 1_655
Na7 F3 2.297(11) .
Na7 F1 2.398(12) 1_554
Na7 O4 2.397(10) 2_564
Na7 O8 2.402(11) 2_564
Na7 O12 2.443(10) .
Na7 O5 2.611(9) .
Na7 C4 2.882(13) .
Na7 O11 2.984(13) .
Na7 C3 3.060(12) 2_564
Na7 Na5 3.236(10) 1_554
C1 O1 1.243(13) .
C1 O5 1.268(11) .
C1 O2 1.314(12) .
C1 Lu3 2.810(11) 4_565
C1 Na4 3.075(12) 1_655
C2 O3 1.240(15) .
C2 O8 1.252(12) .
C2 O7 1.336(15) 1_455
C2 Na2 2.916(12) 1_445
C2 Lu2 2.916(12) 1_445
C2 Na5 2.994(13) 2_564
C2 Na1 3.000(14) 1_545
C2 Na4 3.091(12) 2_565
C3 O4 1.269(12) .
C3 O6 1.273(15) .
C3 O9 1.310(14) .
C3 Na1 2.880(11) 1_545
C3 Lu1 2.880(11) 1_545
C3 Na6 2.967(12) 2_564
C3 Na7 3.060(11) 2_565
C3 Na2 3.110(11) 1_545
C3 Na5 3.081(13) 2_564
C4 O12 1.229(15) .
C4 O11 1.296(11) .
C4 O10 1.311(14) .
O1 Na4 2.398(9) 1_655
O1 Na5 2.490(10) 1_655
O2 Lu3 2.286(8) 1_656
O2 Lu3 2.435(7) 4_565
O2 Na3 2.529(13) 4_565
O3 Na1 2.330(9) 1_545
O3 Lu1 2.330(9) 1_545
O3 Na1 2.353(9) 2_565
O3 Lu1 2.353(9) 2_565
O3 Na2 2.523(9) 1_445
O3 Lu2 2.523(9) 1_445
O4 Na7 2.397(10) 2_565
O4 Na6 2.434(10) 2_564
O4 Na4 2.446(10) 2_665
O5 Lu3 2.365(7) 4_565
O6 Na1 2.347(9) 2_564
O6 Lu1 2.347(9) 2_564
O6 Lu1 2.503(12) 1_545
O6 Na1 2.503(12) 1_545
O6 Na5 2.524(11) 2_564
O7 C2 1.336(15) 1_655
O7 Na2 2.316(9) 2_564
O7 Lu2 2.316(9) 2_564
O7 Lu2 2.472(11) 1_545
O7 Na2 2.472(11) 1_545
O7 Na6 2.644(12) 2_564
O8 Na7 2.402(11) 2_565
O8 Na5 2.419(10) 2_564
O8 Na4 2.430(10) 2_565
O9 Na2 2.358(10) 1_545
O9 Lu2 2.358(10) 1_545
O9 Na2 2.362(9) 2_565
O9 Lu2 2.362(9) 2_565
O9 Na1 2.503(9) 1_545
O9 Lu1 2.503(9) 1_545
O10 Lu3 2.195(8) 4_565
O10 Na3 2.567(16) 1_556
O10 Na3 2.658(16) 4_465
O11 Na3 2.924(15) 4_465
F1 Lu3 2.075(9) 1_556
F1 Na3 2.295(14) 1_556
F1 Na7 2.398(12) 1_556
F2 Lu3 2.160(8) 1_656
F2 Na4 2.277(12) 1_656
F2 Na3 2.282(14) 1_556
F4 Na2 2.151(10) 1_455
F4 Lu2 2.151(10) 1_455
